data_7112980
loop_
_publ_author_name
'Yamada, Michio'
'Schweizer, W. Bernd'
'Schoenebeck, Franziska'
'Diederich, Fran\,cois'

_publ_section_title
;
 Unprecedented thermal rearrangement of
 push-pull-chromophore-[60]fullerene conjugates: formation of chiral
 1,2,9,12-tetrakis-adducts.
;
_journal_issue 29
_journal_name_full 'Chemical communications (Cambridge, England)'
_journal_page_first 5334
_journal_page_last 5336
_journal_paper_doi 10.1039/c0cc00881h
_journal_volume 46
_journal_year 2010
_chemical_compound_source 'LOC ETH Zurich'
_chemical_formula_moiety 'C79 H17 N5 , 3( C6 H5 Cl)'
_chemical_formula_sum 'C97 H32 Cl3 N5'
_chemical_formula_weight 1373.717
_chemical_name_systematic
;
?
;
_space_group_IT_number 2
_symmetry_cell_setting triclinic
_symmetry_space_group_name_Hall '-P 1'
_symmetry_space_group_name_H-M 'P -1'
_atom_sites_solution_primary direct
_atom_sites_solution_secondary difmap
_cell_angle_alpha 64.282(3)
_cell_angle_beta 84.813(2)
_cell_angle_gamma 85.112(2)
_cell_formula_units_Z 2
_cell_length_a 9.9620(7)
_cell_length_b 17.8492(9)
_cell_length_c 18.4538(12)
_cell_measurement_reflns_used 9747
_cell_measurement_temperature 123
_cell_measurement_theta_max 20.600
_cell_measurement_theta_min 2.753
_cell_volume 2940.3(3)
_computing_cell_refinement 'HKL Scalepack (Otwinowski & Minor 1997)'
_computing_data_collection KappaCCD
_computing_data_reduction 'Denzo and Scalepak (Otwinowski & Minor, 1997)'
_computing_structure_refinement 'SHELXL-97 (Sheldrick, 2008)'
_computing_structure_solution 'SIR97(Altomare et al., J. Appl. Cryst.,1999)'
_diffrn_ambient_temperature 123
_diffrn_measured_fraction_theta_full 0.944
_diffrn_measured_fraction_theta_max 0.944
_diffrn_measurement_device KappaCCD
_diffrn_measurement_method CCD
_diffrn_orient_matrix_type X=UH
_diffrn_orient_matrix_UB_11 0.06892
_diffrn_orient_matrix_UB_12 0.04088
_diffrn_orient_matrix_UB_13 0.06135
_diffrn_orient_matrix_UB_21 0.01591
_diffrn_orient_matrix_UB_22 0.03680
_diffrn_orient_matrix_UB_23 -0.04764
_diffrn_orient_matrix_UB_31 -0.04635
_diffrn_orient_matrix_UB_32 0.01934
_diffrn_orient_matrix_UB_33 0.03328
_diffrn_radiation_source 'fine-focus sealed tube'
_diffrn_radiation_type ' MoK\a'
_diffrn_radiation_wavelength_id all
_diffrn_reflns_av_R_equivalents 0.145
_diffrn_reflns_limit_h_max 9
_diffrn_reflns_limit_h_min -9
_diffrn_reflns_limit_k_max 17
_diffrn_reflns_limit_k_min -17
_diffrn_reflns_limit_l_max 18
_diffrn_reflns_limit_l_min -18
_diffrn_reflns_number 9701
_diffrn_reflns_theta_full 20.68
_diffrn_reflns_theta_max 20.68
_diffrn_reflns_theta_min 4.92
_exptl_absorpt_coefficient_mu 0.222
_exptl_absorpt_correction_type none
_exptl_crystal_colour black
_exptl_crystal_density_diffrn 1.552
_exptl_crystal_density_method 'not measured'
_exptl_crystal_description needle
_exptl_crystal_F_000 1400.0
_exptl_crystal_size_max .27
_exptl_crystal_size_mid .075
_exptl_crystal_size_min .012
_refine_diff_density_max 0.924
_refine_diff_density_min -0.607
_refine_diff_density_rms 0.084
_refine_ls_extinction_method none
_refine_ls_goodness_of_fit_ref 1.432
_refine_ls_hydrogen_treatment constr
_refine_ls_matrix_type full
_refine_ls_number_parameters 882
_refine_ls_number_reflns 5697
_refine_ls_number_restraints 0
_refine_ls_restrained_S_all 1.432
_refine_ls_R_factor_all 0.1841
_refine_ls_R_factor_gt 0.1200
_refine_ls_shift/su_max 0.031
_refine_ls_shift/su_mean 0.001
_refine_ls_structure_factor_coef Fsqd
_refine_ls_weighting_details 'calc w=1/[\s^2^(Fo^2^)+ (0.1000P)^2^+0.0000P] where P=(Fo^2^+2Fc^2^)/3'
_refine_ls_weighting_scheme calc
_refine_ls_wR_factor_gt 0.2542
_refine_ls_wR_factor_ref 0.2873
_reflns_number_gt 3469
_reflns_number_total 5697
_reflns_threshold_expression >2sigma(I)
_cod_data_source_file c0cc00881h.txt
_cod_data_source_block 3b
_cod_depositor_comments
;
The following automatic conversions were performed:

'_symmetry_cell_setting' value 'Triclinic' changed to 'triclinic'
according to
/usr/data/users/saulius/automatic-downloads/retrospective/RSC/lib/dictionaries/cif_core.dic
dictionary named 'cif_core.dic' version 2.4.2 from 2011-04-26.

Automatic conversion script
Id: cif_fix_values 2281 2013-09-26 08:29:07Z andrius 
;
_cod_original_sg_symbol_H-M 'P -1 '
_cod_original_formula_sum 'C97 H32 Cl3 N5 '
_cod_database_code 7112980

loop_
_symmetry_equiv_pos_as_xyz
+X,+Y,+Z
-X,-Y,-Z

loop_
_atom_site_label
_atom_site_type_symbol
_atom_site_fract_x
_atom_site_fract_y
_atom_site_fract_z
_atom_site_U_iso_or_equiv
_atom_site_adp_type
_atom_site_occupancy
_atom_site_symmetry_multiplicity
_atom_site_calc_flag
_atom_site_refinement_flags
Cl85 Cl 0.1589(4) 0.2945(3) 0.2323(2) 0.0782(12) Uani 1 1 d .
Cl92 Cl 0.2427(5) 0.1195(3) 0.4103(4) 0.1118(18) Uani 1 1 d .
Cl93 Cl -0.2539(7) 0.5589(4) 0.4470(3) 0.149(3) Uani 1 1 d .
N66 N 0.0018(11) 0.0397(6) 0.2260(6) 0.041(2) Uani 1 1 d .
N68 N -0.2923(9) -0.0479(6) 0.2001(6) 0.036(2) Uani 1 1 d .
N73 N -0.4516(10) 0.3336(6) 0.2941(7) 0.052(3) Uani 1 1 d .
N75 N -0.5897(11) 0.4195(7) 0.0672(7) 0.048(3) Uani 1 1 d .
N82 N -0.2524(11) 0.0857(7) 0.5438(7) 0.062(3) Uani 1 1 d .
C1 C -0.2381(11) 0.1680(6) 0.0833(6) 0.032(3) Uani 1 1 d .
C2 C -0.3611(10) 0.2368(6) 0.0710(6) 0.028(3) Uani 1 1 d .
C3 C -0.5033(10) 0.2251(6) 0.0433(6) 0.030(3) Uani 1 1 d .
C4 C -0.4899(10) 0.1593(6) 0.0104(6) 0.031(3) Uani 1 1 d .
C5 C -0.3904(9) 0.0999(6) 0.0206(6) 0.024(2) Uani 1 1 d .
C6 C -0.2615(10) 0.0897(6) 0.0651(7) 0.030(3) Uani 1 1 d .
C7 C -0.1555(10) 0.0704(6) 0.0077(7) 0.030(3) Uani 1 1 d .
C8 C -0.2195(10) 0.0461(6) -0.0440(7) 0.030(3) Uani 1 1 d .
C9 C -0.3641(11) 0.0628(6) -0.0357(6) 0.029(3) Uani 1 1 d .
C10 C -0.4428(10) 0.0855(6) -0.1003(7) 0.032(3) Uani 1 1 d .
C11 C -0.3838(11) 0.0964(6) -0.1777(6) 0.028(3) Uani 1 1 d .
C12 C -0.2456(11) 0.0829(6) -0.1873(7) 0.032(3) Uani 1 1 d .
C13 C -0.1616(10) 0.0568(6) -0.1183(7) 0.029(3) Uani 1 1 d .
C14 C -0.0370(10) 0.0985(6) -0.1492(7) 0.033(3) Uani 1 1 d .
C15 C -0.0396(10) 0.1504(6) -0.2331(6) 0.026(2) Uani 1 1 d .
C16 C -0.1719(11) 0.1411(6) -0.2583(6) 0.031(3) Uani 1 1 d .
C17 C -0.2380(11) 0.2087(6) -0.3147(6) 0.032(3) Uani 1 1 d .
C18 C -0.3843(11) 0.2230(6) -0.3063(6) 0.031(3) Uani 1 1 d .
C19 C -0.4572(10) 0.1693(6) -0.2384(6) 0.028(3) Uani 1 1 d .
C20 C -0.5591(10) 0.1996(6) -0.1986(6) 0.026(2) Uani 1 1 d .
C21 C -0.5883(11) 0.2851(6) -0.2265(7) 0.033(3) Uiso 1 1 d .
C22 C -0.5149(10) 0.3414(6) -0.2956(6) 0.033(3) Uani 1 1 d .
C23 C -0.4133(11) 0.3118(6) -0.3351(6) 0.034(3) Uani 1 1 d .
C24 C -0.2845(11) 0.3535(7) -0.3639(7) 0.037(3) Uani 1 1 d .
C25 C -0.1787(11) 0.2899(7) -0.3522(6) 0.035(3) Uani 1 1 d .
C26 C -0.0555(10) 0.3001(6) -0.3278(6) 0.030(3) Uani 1 1 d .
C27 C -0.0340(10) 0.3719(6) -0.3156(7) 0.034(3) Uani 1 1 d .
C28 C -0.1383(11) 0.4324(6) -0.3263(6) 0.032(3) Uani 1 1 d .
C29 C -0.2670(11) 0.4230(6) -0.3506(6) 0.033(3) Uani 1 1 d .
C30 C -0.3065(12) 0.4823(6) -0.2586(7) 0.036(3) Uani 1 1 d .
C31 C -0.1619(11) 0.4696(6) -0.2712(7) 0.038(3) Uani 1 1 d .
C32 C -0.3711(12) 0.4542(6) -0.3106(6) 0.037(3) Uani 1 1 d .
C33 C -0.4934(10) 0.4137(6) -0.2824(7) 0.036(3) Uani 1 1 d .
C34 C -0.5542(10) 0.4021(6) -0.2057(7) 0.033(3) Uani 1 1 d .
C35 C -0.4930(11) 0.4270(6) -0.1557(6) 0.034(3) Uani 1 1 d .
C36 C -0.3650(11) 0.4699(6) -0.1858(7) 0.035(3) Uani 1 1 d .
C37 C -0.2822(11) 0.4417(6) -0.1161(6) 0.029(3) Uani 1 1 d .
C38 C -0.3561(11) 0.3855(6) -0.0454(6) 0.030(3) Uani 1 1 d .
C39 C -0.2944(11) 0.3170(6) 0.0111(6) 0.029(3) Uani 1 1 d .
C40 C -0.1488(10) 0.3021(6) -0.0003(6) 0.026(3) Uani 1 1 d .
C41 C -0.0747(10) 0.3589(6) -0.0657(7) 0.031(3) Uani 1 1 d .
C42 C -0.1419(11) 0.4294(6) -0.1243(7) 0.032(3) Uani 1 1 d .
C43 C -0.0825(11) 0.4439(6) -0.2041(7) 0.032(3) Uani 1 1 d .
C44 C 0.0248(10) 0.3824(6) -0.1935(7) 0.032(3) Uani 1 1 d .
C45 C 0.0520(10) 0.3451(7) -0.2466(6) 0.030(3) Uani 1 1 d .
C46 C 0.0791(9) 0.2552(7) -0.2155(7) 0.031(3) Uani 1 1 d .
C47 C 0.0138(11) 0.2267(7) -0.2665(7) 0.037(3) Uani 1 1 d .
C48 C 0.0832(10) 0.2068(6) -0.1357(6) 0.029(3) Uani 1 1 d .
C49 C 0.0235(10) 0.1257(6) -0.0993(7) 0.029(3) Uani 1 1 d .
C50 C -0.0376(10) 0.1125(6) -0.0210(6) 0.027(3) Uani 1 1 d .
C51 C -0.0181(10) 0.1863(6) -0.0076(7) 0.032(3) Uani 1 1 d .
C52 C 0.0542(9) 0.2443(7) -0.0792(6) 0.027(3) Uani 1 1 d .
C53 C 0.0298(9) 0.3294(6) -0.1072(6) 0.027(3) Uani 1 1 d .
C54 C -0.4915(10) 0.3761(6) -0.0712(7) 0.033(3) Uani 1 1 d .
C55 C -0.5478(10) 0.2996(6) -0.0347(7) 0.029(3) Uani 1 1 d .
C56 C -0.6053(9) 0.2714(6) -0.0873(7) 0.030(3) Uani 1 1 d .
C57 C -0.6115(10) 0.3211(6) -0.1694(7) 0.035(3) Uani 1 1 d .
C58 C -0.5525(10) 0.1482(6) -0.1120(7) 0.031(3) Uani 1 1 d .
C59 C -0.5703(9) 0.1831(6) -0.0576(6) 0.028(3) Uani 1 1 d .
C60 C -0.1177(9) 0.2157(6) 0.0300(6) 0.021(2) Uani 1 1 d .
C61 C -0.6149(10) 0.1980(7) 0.1128(7) 0.035(3) Uani 1 1 d .
C62 C -0.7580(10) 0.1999(7) 0.0836(8) 0.041(3) Uani 1 1 d .
C63 C -0.5838(11) 0.1119(6) 0.1803(7) 0.036(3) Uani 1 1 d .
C64 C -0.2041(10) 0.1406(6) 0.1701(7) 0.032(3) Uani 1 1 d .
C65 C -0.0923(12) 0.0820(7) 0.2040(7) 0.031(3) Uani 1 1 d .
C67 C -0.2775(10) 0.0121(7) 0.1425(8) 0.030(3) Uani 1 1 d .
C69 C -0.2787(10) 0.1783(6) 0.2096(6) 0.026(2) Uani 1 1 d .
C70 C -0.3713(10) 0.2413(6) 0.1543(7) 0.034(3) Uani 1 1 d .
C71 C -0.4382(11) 0.3052(6) 0.1678(7) 0.035(3) Uani 1 1 d .
C72 C -0.4386(10) 0.3150(6) 0.2406(8) 0.033(3) Uani 1 1 d .
C74 C -0.5203(12) 0.3679(7) 0.1101(8) 0.036(3) Uani 1 1 d .
C76 C -0.2707(11) 0.1580(6) 0.2961(7) 0.033(3) Uani 1 1 d .
C77 C -0.3855(12) 0.1369(7) 0.3490(8) 0.042(3) Uani 1 1 d .
C78 C -0.3836(12) 0.1130(7) 0.4301(7) 0.042(3) Uani 1 1 d .
C79 C -0.2581(12) 0.1079(7) 0.4640(7) 0.043(3) Uani 1 1 d .
C80 C -0.1417(12) 0.1282(7) 0.4100(8) 0.047(3) Uani 1 1 d .
C81 C -0.1489(12) 0.1506(7) 0.3301(7) 0.041(3) Uani 1 1 d .
C83 C -0.1202(15) 0.0690(11) 0.5817(9) 0.074(5) Uani 1 1 d .
C84 C -0.3780(15) 0.0723(9) 0.5968(8) 0.062(4) Uani 1 1 d .
C86 C 0.0194(13) 0.3619(7) 0.1894(9) 0.051(3) Uani 1 1 d .
C87 C 0.0047(15) 0.3890(8) 0.1106(9) 0.058(4) Uani 1 1 d .
C88 C -0.1071(15) 0.4424(10) 0.0777(11) 0.070(4) Uani 1 1 d .
C89 C -0.1977(14) 0.4661(9) 0.1265(12) 0.068(5) Uani 1 1 d .
C90 C -0.1735(17) 0.4354(11) 0.2080(12) 0.077(5) Uani 1 1 d .
C91 C -0.0656(15) 0.3826(9) 0.2402(9) 0.058(4) Uani 1 1 d .
C94 C -0.2209(11) 0.4661(6) 0.4462(8) 0.082(4) Uiso 1 1 d G
C95 C -0.3259(10) 0.4234(9) 0.4396(10) 0.157(9) Uiso 1 1 d G
C96 C -0.3008(15) 0.3442(9) 0.4428(12) 0.139(8) Uiso 1 1 d G
C97 C -0.1707(17) 0.3078(7) 0.4526(12) 0.168(10) Uiso 1 1 d G
C98 C -0.0656(12) 0.3506(8) 0.4592(10) 0.137(8) Uiso 1 1 d G
C99 C -0.0907(10) 0.4298(7) 0.4560(8) 0.066(4) Uiso 1 1 d G
C100 C 0.2592(14) 0.1638(7) 0.4702(8) 0.089(5) Uiso 1 1 d G
C101 C 0.2993(14) 0.2449(7) 0.4424(7) 0.089(5) Uiso 1 1 d G
C102 C 0.3148(18) 0.2779(7) 0.4967(10) 0.165(10) Uiso 1 1 d G
C103 C 0.2902(19) 0.2299(10) 0.5788(9) 0.148(9) Uiso 1 1 d G
C104 C 0.2501(18) 0.1489(10) 0.6066(7) 0.152(9) Uiso 1 1 d G
C105 C 0.2346(16) 0.1158(7) 0.5523(8) 0.126(7) Uiso 1 1 d G
H61 H -0.6195 0.2421 0.1387 0.07(4) Uiso 1 1 calc R
H62A H -0.7593 0.1538 0.0605 0.05(3) Uiso 1 1 calc R
H62B H -0.7815 0.2609 0.0366 0.04(3) Uiso 1 1 calc R
H62C H -0.8321 0.1863 0.1335 0.03(2) Uiso 1 1 calc R
H63A H -0.5936 0.0649 0.1593 0.05(3) Uiso 1 1 calc R
H63B H -0.6539 0.1015 0.2316 0.09(4) Uiso 1 1 calc R
H63C H -0.4821 0.1085 0.1978 0.07(4) Uiso 1 1 calc R
H77 H -0.4722 0.1394 0.3268 0.051 Uiso 1 1 calc R
H78 H -0.4673 0.0995 0.4644 0.09(5) Uiso 1 1 calc R
H80 H -0.0538 0.1259 0.4310 0.04(3) Uiso 1 1 calc R
H81 H -0.0655 0.1618 0.2955 0.06(4) Uiso 1 1 calc R
H83A H -0.0580 0.0255 0.5652 0.08(4) Uiso 1 1 calc R
H83B H -0.1373 0.0428 0.6465 0.07(4) Uiso 1 1 calc R
H83C H -0.0696 0.1265 0.5609 0.10(5) Uiso 1 1 calc R
H84A H -0.4472 0.1259 0.5716 0.14(7) Uiso 1 1 calc R
H84B H -0.3540 0.0634 0.6560 0.08(4) Uiso 1 1 calc R
H84C H -0.4243 0.0177 0.6014 0.09(4) Uiso 1 1 calc R
H87 H 0.0702 0.3719 0.0769 0.07(4) Uiso 1 1 calc R
H88 H -0.1213 0.4631 0.0202 0.16(9) Uiso 1 1 calc R
H89 H -0.2766 0.5033 0.1043 0.12(6) Uiso 1 1 calc R
H90 H -0.2359 0.4523 0.2430 0.04(3) Uiso 1 1 calc R
H91 H -0.0500 0.3604 0.2976 0.07(4) Uiso 1 1 calc R
H95 H -0.4177 0.4490 0.4328 0.188 Uiso 1 1 calc R
H96 H -0.3749 0.3141 0.4382 0.167 Uiso 1 1 calc R
H97 H -0.1530 0.2520 0.4549 0.202 Uiso 1 1 calc R
H98 H 0.0261 0.3249 0.4661 0.165 Uiso 1 1 calc R
H99 H -0.0166 0.4599 0.4606 0.079 Uiso 1 1 calc R
H101 H 0.3166 0.2787 0.3845 0.107 Uiso 1 1 calc R
H102 H 0.3431 0.3350 0.4771 0.198 Uiso 1 1 calc R
H103 H 0.3012 0.2532 0.6171 0.177 Uiso 1 1 calc R
H104 H 0.2328 0.1151 0.6645 0.183 Uiso 1 1 calc R
H105 H 0.2064 0.0587 0.5720 0.151 Uiso 1 1 calc R

loop_
_atom_site_aniso_label
_atom_site_aniso_U_11
_atom_site_aniso_U_22
_atom_site_aniso_U_33
_atom_site_aniso_U_23
_atom_site_aniso_U_13
_atom_site_aniso_U_12
Cl85 0.061(2) 0.101(3) 0.069(3) -0.034(2) -0.007(2) 0.003(2)
Cl92 0.070(3) 0.095(3) 0.163(5) -0.051(3) -0.006(3) 0.007(2)
Cl93 0.134(5) 0.139(5) 0.089(4) 0.015(3) 0.017(3) 0.056(4)
N66 0.046(7) 0.048(6) 0.039(6) -0.027(5) -0.013(5) 0.002(5)
N68 0.048(6) 0.033(6) 0.021(6) -0.004(5) -0.002(5) -0.009(4)
N73 0.065(8) 0.053(6) 0.050(7) -0.032(6) -0.007(6) 0.000(5)
N75 0.053(7) 0.047(6) 0.049(7) -0.026(6) -0.006(6) 0.014(6)
N82 0.071(8) 0.074(7) 0.045(8) -0.034(6) -0.013(7) 0.026(6)
C1 0.044(7) 0.043(6) 0.018(6) -0.019(5) -0.008(5) 0.002(5)
C2 0.029(6) 0.036(6) 0.020(6) -0.015(5) 0.004(5) -0.003(5)
C3 0.022(6) 0.034(6) 0.029(7) -0.007(5) 0.003(5) -0.008(5)
C4 0.022(6) 0.038(6) 0.032(7) -0.014(5) -0.001(5) -0.006(5)
C5 0.017(6) 0.025(6) 0.024(6) -0.004(5) -0.002(5) -0.013(5)
C6 0.018(6) 0.035(6) 0.042(7) -0.019(6) -0.010(5) -0.001(4)
C7 0.026(7) 0.030(6) 0.038(7) -0.017(5) -0.008(5) 0.006(5)
C8 0.031(7) 0.022(6) 0.037(8) -0.012(5) -0.006(6) 0.005(4)
C9 0.034(7) 0.025(6) 0.028(7) -0.011(5) 0.004(6) -0.016(5)
C10 0.019(6) 0.035(6) 0.042(8) -0.016(5) -0.007(6) -0.004(5)
C11 0.040(8) 0.033(6) 0.020(7) -0.019(5) -0.007(5) -0.001(5)
C12 0.032(7) 0.033(6) 0.041(8) -0.023(6) 0.005(6) -0.009(5)
C13 0.021(6) 0.032(6) 0.035(8) -0.015(5) -0.009(6) 0.007(5)
C14 0.029(7) 0.036(6) 0.040(8) -0.023(6) 0.002(5) 0.009(5)
C15 0.023(6) 0.040(7) 0.019(7) -0.015(6) -0.003(5) -0.002(5)
C16 0.036(7) 0.032(6) 0.031(7) -0.021(6) -0.001(6) 0.009(5)
C17 0.041(8) 0.032(7) 0.029(7) -0.018(6) -0.003(6) 0.001(6)
C18 0.039(7) 0.041(7) 0.017(7) -0.015(5) -0.014(6) 0.004(5)
C19 0.023(6) 0.042(6) 0.021(7) -0.012(6) -0.009(5) -0.005(5)
C20 0.020(6) 0.053(7) 0.011(6) -0.016(5) -0.008(5) -0.008(5)
C22 0.029(7) 0.045(7) 0.029(7) -0.019(6) -0.026(5) 0.011(5)
C23 0.043(8) 0.040(7) 0.022(6) -0.015(5) -0.005(5) -0.004(5)
C24 0.035(7) 0.041(7) 0.029(7) -0.009(5) 0.006(5) -0.011(6)
C25 0.036(8) 0.052(8) 0.021(6) -0.020(6) 0.000(5) 0.007(6)
C26 0.014(6) 0.044(7) 0.024(7) -0.007(5) 0.008(5) -0.002(5)
C27 0.026(7) 0.026(6) 0.042(8) -0.008(5) 0.012(6) -0.006(5)
C28 0.033(7) 0.042(7) 0.017(6) -0.011(5) 0.005(5) -0.008(5)
C29 0.048(8) 0.021(6) 0.019(6) 0.004(5) -0.006(6) -0.004(5)
C30 0.055(9) 0.020(6) 0.023(7) 0.002(5) -0.008(6) -0.001(5)
C31 0.027(7) 0.027(6) 0.051(9) -0.009(6) 0.006(6) -0.002(5)
C32 0.052(8) 0.018(6) 0.028(7) 0.002(5) -0.021(6) 0.015(5)
C33 0.016(6) 0.035(6) 0.048(9) -0.010(6) -0.008(6) 0.009(5)
C34 0.022(6) 0.037(7) 0.037(8) -0.015(6) -0.008(6) 0.017(5)
C35 0.043(7) 0.023(6) 0.024(7) -0.003(5) -0.008(6) 0.019(5)
C36 0.034(7) 0.016(5) 0.048(9) -0.009(5) 0.002(6) 0.003(5)
C37 0.038(8) 0.026(6) 0.026(7) -0.011(5) -0.010(6) -0.004(5)
C38 0.045(7) 0.020(6) 0.024(7) -0.009(5) -0.008(6) 0.008(5)
C39 0.039(7) 0.028(6) 0.018(6) -0.010(5) 0.013(5) -0.006(5)
C40 0.020(6) 0.035(7) 0.025(7) -0.013(5) -0.011(5) -0.002(5)
C41 0.028(6) 0.034(6) 0.039(7) -0.022(6) -0.005(6) -0.010(5)
C42 0.026(7) 0.035(7) 0.038(8) -0.019(6) 0.001(6) -0.011(5)
C43 0.034(7) 0.023(6) 0.038(8) -0.009(5) 0.001(6) -0.009(5)
C44 0.028(6) 0.026(6) 0.032(8) -0.004(5) -0.006(5) -0.005(5)
C45 0.015(6) 0.054(8) 0.017(6) -0.013(6) 0.001(5) -0.005(5)
C46 0.010(6) 0.046(7) 0.045(8) -0.027(7) -0.002(5) -0.004(5)
C47 0.038(7) 0.047(8) 0.026(7) -0.019(6) 0.008(6) 0.003(6)
C48 0.016(6) 0.042(7) 0.020(7) -0.008(6) -0.003(5) 0.008(5)
C49 0.022(6) 0.034(6) 0.037(7) -0.020(6) -0.008(5) 0.009(5)
C50 0.027(7) 0.025(6) 0.027(7) -0.009(5) -0.013(5) 0.009(5)
C51 0.020(6) 0.043(7) 0.031(7) -0.011(6) -0.012(5) -0.001(5)
C52 0.007(5) 0.049(7) 0.033(7) -0.026(6) -0.009(5) 0.001(5)
C53 0.006(5) 0.036(7) 0.036(7) -0.013(6) 0.000(5) -0.004(4)
C54 0.027(7) 0.033(7) 0.045(8) -0.024(6) -0.007(5) 0.016(5)
C55 0.021(6) 0.030(6) 0.043(7) -0.023(6) 0.005(5) 0.005(5)
C56 0.012(6) 0.040(7) 0.037(8) -0.017(6) 0.002(5) -0.003(5)
C57 0.024(6) 0.032(7) 0.039(8) -0.005(6) -0.007(5) 0.008(5)
C58 0.013(6) 0.045(7) 0.047(8) -0.030(6) 0.000(5) -0.009(5)
C59 0.009(6) 0.041(7) 0.037(7) -0.018(6) -0.001(5) -0.005(4)
C60 0.011(5) 0.030(6) 0.023(6) -0.013(5) -0.001(5) -0.001(4)
C61 0.026(6) 0.052(7) 0.034(7) -0.025(6) -0.006(5) 0.001(5)
C62 0.014(6) 0.062(8) 0.047(8) -0.022(7) -0.007(5) -0.002(5)
C63 0.037(7) 0.032(6) 0.039(7) -0.014(6) -0.001(6) -0.009(5)
C64 0.028(6) 0.040(6) 0.032(7) -0.018(6) -0.006(5) -0.001(5)
C65 0.026(7) 0.040(7) 0.031(7) -0.018(6) -0.007(6) 0.008(6)
C67 0.023(6) 0.030(7) 0.044(9) -0.021(7) -0.010(6) 0.002(5)
C69 0.019(6) 0.035(6) 0.022(7) -0.010(5) 0.000(5) -0.003(5)
C70 0.026(6) 0.042(7) 0.039(8) -0.019(6) 0.001(6) -0.013(5)
C71 0.033(7) 0.035(7) 0.051(8) -0.032(6) -0.006(6) 0.000(5)
C72 0.031(7) 0.026(6) 0.046(8) -0.022(6) 0.000(6) -0.001(5)
C74 0.034(7) 0.033(7) 0.043(8) -0.019(7) 0.000(7) 0.008(6)
C76 0.032(7) 0.035(6) 0.029(7) -0.011(5) -0.002(6) 0.000(5)
C77 0.042(8) 0.050(7) 0.045(9) -0.029(6) -0.008(7) -0.005(6)
C78 0.039(8) 0.058(8) 0.030(8) -0.021(6) -0.002(6) 0.007(6)
C79 0.043(8) 0.060(8) 0.028(8) -0.021(6) -0.012(7) 0.020(6)
C80 0.041(8) 0.065(8) 0.054(10) -0.043(7) -0.025(7) 0.011(6)
C81 0.032(8) 0.063(8) 0.040(8) -0.035(6) -0.010(6) 0.010(6)
C83 0.067(10) 0.126(14) 0.047(9) -0.057(10) -0.036(8) 0.051(10)
C84 0.083(11) 0.072(9) 0.023(8) -0.017(7) 0.012(7) 0.004(8)
C86 0.049(8) 0.049(7) 0.064(11) -0.032(7) -0.012(7) 0.003(6)
C87 0.066(10) 0.063(9) 0.055(11) -0.035(8) -0.013(8) 0.012(8)
C88 0.065(10) 0.091(11) 0.086(13) -0.068(10) 0.000(9) -0.010(9)
C89 0.047(9) 0.056(9) 0.119(16) -0.053(10) -0.008(10) 0.000(7)
C90 0.057(11) 0.105(13) 0.086(14) -0.059(11) 0.015(10) -0.019(10)
C91 0.060(10) 0.068(9) 0.044(10) -0.024(8) 0.015(8) -0.016(8)

loop_
_atom_type_symbol
_atom_type_description
_atom_type_scat_dispersion_real
_atom_type_scat_dispersion_imag
_atom_type_scat_source
C C 0.0033 0.0016 'International Tables Vol C Tables 4.2.6.8 and 6.1.1.4'
H H 0.0000 0.0000 'International Tables Vol C Tables 4.2.6.8 and 6.1.1.4'
Cl Cl 0.1484 0.1585 'International Tables Vol C Tables 4.2.6.8 and 6.1.1.4'
N N 0.0061 0.0033 'International Tables Vol C Tables 4.2.6.8 and 6.1.1.4'

loop_
_diffrn_radiation_wavelength
0.71073

loop_
_geom_angle_atom_site_label_1
_geom_angle_atom_site_label_2
_geom_angle_atom_site_label_3
_geom_angle
C79 N82 C84 120.5(11)
C79 N82 C83 121.1(11)
C84 N82 C83 118.2(11)
C64 C1 C60 106.6(8)
C64 C1 C6 111.8(8)
C60 C1 C6 109.8(8)
C64 C1 C2 103.6(8)
C60 C1 C2 106.1(8)
C6 C1 C2 118.2(8)
C39 C2 C70 105.4(7)
C39 C2 C3 113.0(8)
C70 C2 C3 113.8(8)
C39 C2 C1 101.5(8)
C70 C2 C1 101.3(8)
C3 C2 C1 120.1(7)
C4 C3 C55 97.2(8)
C4 C3 C61 107.2(7)
C55 C3 C61 113.8(8)
C4 C3 C2 111.3(8)
C55 C3 C2 113.0(8)
C61 C3 C2 113.0(8)
C5 C4 C59 117.3(9)
C5 C4 C3 128.3(9)
C59 C4 C3 111.3(9)
C4 C5 C9 121.4(9)
C4 C5 C6 125.0(8)
C9 C5 C6 108.9(9)
C67 C6 C5 105.5(7)
C67 C6 C7 108.8(8)
C5 C6 C7 99.9(8)
C67 C6 C1 110.5(8)
C5 C6 C1 113.6(8)
C7 C6 C1 117.5(8)
C50 C7 C8 118.4(9)
C50 C7 C6 122.3(8)
C8 C7 C6 110.6(8)
C13 C8 C7 121.8(9)
C13 C8 C9 118.9(10)
C7 C8 C9 108.2(9)
C10 C9 C5 120.8(10)
C10 C9 C8 120.5(9)
C5 C9 C8 108.9(8)
C9 C10 C11 121.0(9)
C9 C10 C58 119.0(9)
C11 C10 C58 108.4(9)
C12 C11 C10 119.3(9)
C12 C11 C19 121.2(9)
C10 C11 C19 106.8(9)
C11 C12 C16 119.2(10)
C11 C12 C13 119.9(9)
C16 C12 C13 108.3(9)
C8 C13 C14 121.0(9)
C8 C13 C12 120.2(9)
C14 C13 C12 106.3(9)
C49 C14 C15 119.6(9)
C49 C14 C13 117.0(9)
C15 C14 C13 111.1(9)
C47 C15 C14 121.4(9)
C47 C15 C16 119.1(9)
C14 C15 C16 106.7(9)
C17 C16 C12 120.4(10)
C17 C16 C15 119.7(9)
C12 C16 C15 107.6(9)
C16 C17 C25 121.1(10)
C16 C17 C18 121.1(9)
C25 C17 C18 107.6(9)
C19 C18 C23 118.8(9)
C19 C18 C17 119.8(9)
C23 C18 C17 107.9(8)
C18 C19 C20 121.2(9)
C18 C19 C11 118.3(9)
C20 C19 C11 109.1(9)
C21 C20 C19 120.3(9)
C21 C20 C58 119.2(8)
C19 C20 C58 107.9(9)
C20 C21 C22 119.6(9)
C20 C21 C57 119.6(10)
C22 C21 C57 108.3(8)
C23 C22 C21 120.4(9)
C23 C22 C33 119.6(9)
C21 C22 C33 107.7(9)
C22 C23 C18 119.7(10)
C22 C23 C24 120.7(9)
C18 C23 C24 108.0(9)
C29 C24 C25 121.7(10)
C29 C24 C23 118.4(10)
C25 C24 C23 107.6(9)
C26 C25 C24 118.0(9)
C26 C25 C17 119.8(10)
C24 C25 C17 108.8(9)
C25 C26 C27 121.3(9)
C25 C26 C47 118.3(9)
C27 C26 C47 109.1(9)
C28 C27 C26 119.9(10)
C28 C27 C45 120.2(9)
C26 C27 C45 107.7(9)
C27 C28 C31 120.3(10)
C27 C28 C29 120.1(9)
C31 C28 C29 108.3(9)
C24 C29 C32 121.2(10)
C24 C29 C28 119.0(10)
C32 C29 C28 108.5(9)
C36 C30 C31 122.2(10)
C36 C30 C32 120.0(10)
C31 C30 C32 106.4(9)
C43 C31 C28 120.5(10)
C43 C31 C30 117.7(10)
C28 C31 C30 108.8(9)
C33 C32 C29 120.2(9)
C33 C32 C30 118.9(10)
C29 C32 C30 108.0(10)
C32 C33 C34 120.1(10)
C32 C33 C22 119.8(10)
C34 C33 C22 108.7(9)
C35 C34 C33 121.4(10)
C35 C34 C57 117.6(10)
C33 C34 C57 107.5(9)
C34 C35 C54 121.2(10)
C34 C35 C36 118.2(10)
C54 C35 C36 110.1(9)
C30 C36 C37 119.9(10)
C30 C36 C35 121.4(10)
C37 C36 C35 106.2(9)
C42 C37 C38 119.6(9)
C42 C37 C36 120.9(9)
C38 C37 C36 109.5(9)
C39 C38 C37 121.4(10)
C39 C38 C54 118.0(9)
C37 C38 C54 107.4(9)
C38 C39 C40 118.5(9)
C38 C39 C2 126.9(10)
C40 C39 C2 111.2(9)
C41 C40 C60 121.5(9)
C41 C40 C39 120.6(9)
C60 C40 C39 109.4(8)
C40 C41 C42 119.7(9)
C40 C41 C53 119.6(9)
C42 C41 C53 107.7(10)
C37 C42 C41 120.0(9)
C37 C42 C43 117.5(10)
C41 C42 C43 109.1(9)
C31 C43 C44 119.2(9)
C31 C43 C42 121.9(10)
C44 C43 C42 107.3(10)
C45 C44 C43 122.0(10)
C45 C44 C53 118.1(9)
C43 C44 C53 107.6(9)
C44 C45 C46 120.3(9)
C44 C45 C27 117.8(9)
C46 C45 C27 108.2(8)
C48 C46 C45 121.1(9)
C48 C46 C47 120.0(9)
C45 C46 C47 107.7(9)
C15 C47 C46 119.6(10)
C15 C47 C26 121.9(10)
C46 C47 C26 107.2(9)
C46 C48 C49 120.6(9)
C46 C48 C52 119.5(9)
C49 C48 C52 107.1(9)
C14 C49 C50 121.1(9)
C14 C49 C48 118.8(10)
C50 C49 C48 108.6(8)
C7 C50 C49 120.4(9)
C7 C50 C51 120.2(9)
C49 C50 C51 108.3(8)
C60 C51 C52 119.5(9)
C60 C51 C50 120.3(9)
C52 C51 C50 107.0(9)
C53 C52 C51 121.4(9)
C53 C52 C48 120.4(10)
C51 C52 C48 109.1(8)
C52 C53 C41 118.0(9)
C52 C53 C44 120.5(9)
C41 C53 C44 108.3(9)
C55 C54 C35 122.5(9)
C55 C54 C38 118.8(9)
C35 C54 C38 106.7(9)
C54 C55 C56 116.4(10)
C54 C55 C3 126.3(9)
C56 C55 C3 111.0(8)
C57 C56 C55 121.8(9)
C57 C56 C59 120.4(9)
C55 C56 C59 106.9(9)
C56 C57 C34 120.3(10)
C56 C57 C21 120.6(9)
C34 C57 C21 107.7(9)
C59 C58 C10 117.5(10)
C59 C58 C20 121.2(9)
C10 C58 C20 107.8(9)
C58 C59 C4 123.9(9)
C58 C59 C56 118.8(10)
C4 C59 C56 107.8(8)
C51 C60 C40 119.7(9)
C51 C60 C1 126.7(8)
C40 C60 C1 109.7(8)
C63 C61 C3 112.9(9)
C63 C61 C62 109.0(9)
C3 C61 C62 113.2(9)
C69 C64 C65 123.4(10)
C69 C64 C1 115.3(9)
C65 C64 C1 121.2(9)
N66 C65 C64 174.9(12)
N68 C67 C6 177.7(10)
C64 C69 C70 109.0(9)
C64 C69 C76 125.1(9)
C70 C69 C76 125.8(9)
C71 C70 C69 124.6(10)
C71 C70 C2 123.9(10)
C69 C70 C2 110.5(8)
C70 C71 C74 122.5(10)
C70 C71 C72 125.0(10)
C74 C71 C72 112.4(9)
N73 C72 C71 169.6(11)
N75 C74 C71 176.0(12)
C81 C76 C77 116.5(11)
C81 C76 C69 122.3(10)
C77 C76 C69 120.9(10)
C78 C77 C76 123.8(11)
C77 C78 C79 119.1(11)
N82 C79 C80 122.4(11)
N82 C79 C78 120.9(11)
C80 C79 C78 116.7(11)
C81 C80 C79 121.8(11)
C80 C81 C76 122.0(11)
C87 C86 C91 125.0(13)
C87 C86 Cl85 118.8(11)
C91 C86 Cl85 116.2(12)
C86 C87 C88 117.9(13)
C89 C88 C87 119.9(17)
C88 C89 C90 118.2(16)
C91 C90 C89 121.8(15)
C86 C91 C90 117.2(15)
C95 C94 C99 120.0
C95 C94 Cl93 119.4(8)
C99 C94 Cl93 120.5(8)
C94 C95 C96 120.0
C97 C96 C95 120.0
C98 C97 C96 120.0
C97 C98 C99 120.0
C98 C99 C94 120.0
C101 C100 C105 120.0
C101 C100 Cl92 122.9(8)
C105 C100 Cl92 117.0(8)
C100 C101 C102 120.0
C103 C102 C101 120.0
C102 C103 C104 120.0
C105 C104 C103 120.0
C104 C105 C100 120.0
C63 C61 H61 107.2
C3 C61 H61 107.2
C62 C61 H61 107.2
C61 C62 H62A 109.5
C61 C62 H62B 109.5
H62A C62 H62B 109.5
C61 C62 H62C 109.5
H62A C62 H62C 109.5
H62B C62 H62C 109.5
C61 C63 H63A 109.5
C61 C63 H63B 109.5
H63A C63 H63B 109.5
C61 C63 H63C 109.5
H63A C63 H63C 109.5
H63B C63 H63C 109.5
C78 C77 H77 118.1
C76 C77 H77 118.1
C77 C78 H78 120.4
C79 C78 H78 120.4
C81 C80 H80 119.1
C79 C80 H80 119.1
C80 C81 H81 119.0
C76 C81 H81 119.0
N82 C83 H83A 109.5
N82 C83 H83B 109.5
H83A C83 H83B 109.5
N82 C83 H83C 109.5
H83A C83 H83C 109.5
H83B C83 H83C 109.5
N82 C84 H84A 109.5
N82 C84 H84B 109.5
H84A C84 H84B 109.5
N82 C84 H84C 109.5
H84A C84 H84C 109.5
H84B C84 H84C 109.5
C86 C87 H87 121.1
C88 C87 H87 121.1
C89 C88 H88 120.0
C87 C88 H88 120.0
C88 C89 H89 120.9
C90 C89 H89 120.9
C91 C90 H90 119.1
C89 C90 H90 119.1
C86 C91 H91 121.4
C90 C91 H91 121.4
C94 C95 H95 120.0
C96 C95 H95 120.0
C97 C96 H96 120.0
C95 C96 H96 120.0
C98 C97 H97 120.0
C96 C97 H97 120.0
C97 C98 H98 120.0
C99 C98 H98 120.0
C98 C99 H99 120.0
C94 C99 H99 120.0
C100 C101 H101 120.0
C102 C101 H101 120.0
C103 C102 H102 120.0
C101 C102 H102 120.0
C102 C103 H103 120.0
C104 C103 H103 120.0
C105 C104 H104 120.0
C103 C104 H104 120.0
C104 C105 H105 120.0
C100 C105 H105 120.0

loop_
_geom_bond_atom_site_label_1
_geom_bond_atom_site_label_2
_geom_bond_distance
Cl85 C86 1.759(14)
Cl92 C100 1.641(12)
Cl93 C94 1.667(12)
N66 C65 1.138(13)
N68 C67 1.145(13)
N73 C72 1.165(14)
N75 C74 1.145(15)
N82 C79 1.354(15)
N82 C84 1.486(17)
N82 C83 1.494(17)
C1 C64 1.519(15)
C1 C60 1.538(14)
C1 C6 1.613(14)
C1 C2 1.616(15)
C2 C39 1.540(14)
C2 C70 1.567(15)
C2 C3 1.608(14)
C3 C4 1.531(15)
C3 C55 1.547(15)
C3 C61 1.553(15)
C4 C5 1.350(14)
C4 C59 1.434(15)
C5 C9 1.451(14)
C5 C6 1.542(14)
C6 C67 1.505(18)
C6 C7 1.551(15)
C7 C50 1.384(14)
C7 C8 1.422(14)
C8 C13 1.378(15)
C8 C9 1.453(15)
C9 C10 1.376(15)
C10 C11 1.432(15)
C10 C58 1.455(15)
C11 C12 1.386(15)
C11 C19 1.484(15)
C12 C16 1.451(15)
C12 C13 1.466(15)
C13 C14 1.442(15)
C14 C49 1.410(15)
C14 C15 1.419(15)
C15 C47 1.360(14)
C15 C16 1.482(15)
C16 C17 1.369(15)
C17 C25 1.459(15)
C17 C18 1.465(15)
C18 C19 1.388(15)
C18 C23 1.448(14)
C19 C20 1.408(14)
C20 C21 1.396(14)
C20 C58 1.461(15)
C21 C22 1.420(15)
C21 C57 1.447(15)
C22 C23 1.394(15)
C22 C33 1.449(15)
C23 C24 1.476(15)
C24 C29 1.392(14)
C24 C25 1.439(16)
C25 C26 1.398(15)
C26 C27 1.429(14)
C26 C47 1.475(16)
C27 C28 1.394(15)
C27 C45 1.477(15)
C28 C31 1.431(15)
C28 C29 1.441(15)
C29 C32 1.432(16)
C30 C36 1.347(15)
C30 C31 1.453(16)
C30 C32 1.474(15)
C31 C43 1.411(16)
C32 C33 1.409(15)
C33 C34 1.424(16)
C34 C35 1.387(15)
C34 C57 1.447(15)
C35 C54 1.425(15)
C35 C36 1.480(15)
C36 C37 1.466(15)
C37 C42 1.402(14)
C37 C38 1.437(15)
C38 C39 1.357(15)
C38 C54 1.516(15)
C39 C40 1.466(14)
C40 C41 1.391(15)
C40 C60 1.410(13)
C41 C42 1.416(16)
C41 C53 1.436(14)
C42 C43 1.457(15)
C43 C44 1.427(15)
C44 C45 1.403(15)
C44 C53 1.460(15)
C45 C46 1.459(15)
C46 C48 1.348(15)
C46 C47 1.467(15)
C48 C49 1.459(14)
C48 C52 1.462(14)
C49 C50 1.444(15)
C50 C51 1.474(14)
C51 C60 1.359(14)
C51 C52 1.450(15)
C52 C53 1.382(14)
C54 C55 1.376(14)
C55 C56 1.448(14)
C56 C57 1.389(15)
C56 C59 1.449(14)
C58 C59 1.386(15)
C61 C63 1.528(16)
C61 C62 1.561(14)
C64 C69 1.334(14)
C64 C65 1.445(17)
C69 C70 1.468(15)
C69 C76 1.484(15)
C70 C71 1.377(15)
C71 C74 1.422(19)
C71 C72 1.427(18)
C76 C81 1.386(15)
C76 C77 1.398(16)
C77 C78 1.367(16)
C78 C79 1.427(17)
C79 C80 1.421(17)
C80 C81 1.356(16)
C86 C87 1.336(18)
C86 C91 1.354(18)
C87 C88 1.40(2)
C88 C89 1.39(2)
C89 C90 1.40(2)
C90 C91 1.36(2)
C94 C95 1.3900
C94 C99 1.3900
C95 C96 1.3900
C96 C97 1.3900
C97 C98 1.3900
C98 C99 1.3900
C100 C101 1.3900
C100 C105 1.3900
C101 C102 1.3900
C102 C103 1.3900
C103 C104 1.3900
C104 C105 1.3900
C61 H61 1.0800
C62 H62A 1.0800
C62 H62B 1.0800
C62 H62C 1.0800
C63 H63A 1.0800
C63 H63B 1.0800
C63 H63C 1.0800
C77 H77 0.9800
C78 H78 0.9800
C80 H80 0.9800
C81 H81 0.9800
C83 H83A 1.0800
C83 H83B 1.0800
C83 H83C 1.0800
C84 H84A 1.0800
C84 H84B 1.0800
C84 H84C 1.0800
C87 H87 0.9800
C88 H88 0.9800
C89 H89 0.9800
C90 H90 0.9800
C91 H91 0.9800
C95 H95 0.9800
C96 H96 0.9800
C97 H97 0.9800
C98 H98 0.9800
C99 H99 0.9800
C101 H101 0.9800
C102 H102 0.9800
C103 H103 0.9800
C104 H104 0.9800
C105 H105 0.9800

loop_
_geom_torsion_atom_site_label_1
_geom_torsion_atom_site_label_2
_geom_torsion_atom_site_label_3
_geom_torsion_atom_site_label_4
_geom_torsion
C64 C1 C2 C39 111.9(8)
C60 C1 C2 C39 -0.1(9)
C6 C1 C2 C39 -123.9(9)
C64 C1 C2 C70 3.4(9)
C60 C1 C2 C70 -108.6(8)
C6 C1 C2 C70 127.7(9)
C64 C1 C2 C3 -122.8(9)
C60 C1 C2 C3 125.2(9)
C6 C1 C2 C3 1.4(13)
C39 C2 C3 C4 104.4(9)
C70 C2 C3 C4 -135.6(9)
C1 C2 C3 C4 -15.3(12)
C39 C2 C3 C55 -3.8(11)
C70 C2 C3 C55 116.2(9)
C1 C2 C3 C55 -123.5(9)
C39 C2 C3 C61 -134.9(8)
C70 C2 C3 C61 -14.8(11)
C1 C2 C3 C61 105.4(10)
C55 C3 C4 C5 136.1(11)
C61 C3 C4 C5 -106.2(12)
C2 C3 C4 C5 17.9(14)
C55 C3 C4 C59 -23.1(9)
C61 C3 C4 C59 94.6(10)
C2 C3 C4 C59 -141.3(8)
C59 C4 C5 C9 1.1(13)
C3 C4 C5 C9 -157.1(9)
C59 C4 C5 C6 154.3(9)
C3 C4 C5 C6 -3.9(17)
C4 C5 C6 C67 108.9(11)
C9 C5 C6 C67 -95.2(9)
C4 C5 C6 C7 -138.3(10)
C9 C5 C6 C7 17.6(9)
C4 C5 C6 C1 -12.2(14)
C9 C5 C6 C1 143.7(8)
C64 C1 C6 C67 14.0(11)
C60 C1 C6 C67 132.1(8)
C2 C1 C6 C67 -106.1(10)
C64 C1 C6 C5 132.3(9)
C60 C1 C6 C5 -109.6(9)
C2 C1 C6 C5 12.2(13)
C64 C1 C6 C7 -111.5(10)
C60 C1 C6 C7 6.5(12)
C2 C1 C6 C7 128.4(9)
C67 C6 C7 C50 -119.9(10)
C5 C6 C7 C50 129.8(10)
C1 C6 C7 C50 6.5(14)
C67 C6 C7 C8 93.1(10)
C5 C6 C7 C8 -17.2(10)
C1 C6 C7 C8 -140.5(9)
C50 C7 C8 C13 5.7(14)
C6 C7 C8 C13 154.1(9)
C50 C7 C8 C9 -137.8(9)
C6 C7 C8 C9 10.6(11)
C4 C5 C9 C10 -1.8(14)
C6 C5 C9 C10 -158.8(9)
C4 C5 C9 C8 144.2(9)
C6 C5 C9 C8 -12.8(11)
C13 C8 C9 C10 2.7(13)
C7 C8 C9 C10 147.5(9)
C13 C8 C9 C5 -143.4(9)
C7 C8 C9 C5 1.4(11)
C5 C9 C10 C11 139.6(9)
C8 C9 C10 C11 -2.5(13)
C5 C9 C10 C58 0.6(14)
C8 C9 C10 C58 -141.5(9)
C9 C10 C11 C12 0.8(14)
C58 C10 C11 C12 143.6(9)
C9 C10 C11 C19 -141.3(9)
C58 C10 C11 C19 1.5(10)
C10 C11 C12 C16 -136.8(9)
C19 C11 C12 C16 -0.2(13)
C10 C11 C12 C13 0.6(13)
C19 C11 C12 C13 137.3(9)
C7 C8 C13 C14 -4.2(15)
C9 C8 C13 C14 135.6(10)
C7 C8 C13 C12 -141.1(10)
C9 C8 C13 C12 -1.3(13)
C11 C12 C13 C8 -0.4(13)
C16 C12 C13 C8 141.2(9)
C11 C12 C13 C14 -142.8(9)
C16 C12 C13 C14 -1.2(10)
C8 C13 C14 C49 1.4(14)
C12 C13 C14 C49 143.4(9)
C8 C13 C14 C15 -140.8(9)
C12 C13 C14 C15 1.3(11)
C49 C14 C15 C47 -0.9(15)
C13 C14 C15 C47 140.2(10)
C49 C14 C15 C16 -141.9(9)
C13 C14 C15 C16 -0.8(10)
C11 C12 C16 C17 0.5(13)
C13 C12 C16 C17 -141.4(9)
C11 C12 C16 C15 142.6(9)
C13 C12 C16 C15 0.7(10)
C47 C15 C16 C17 0.3(14)
C14 C15 C16 C17 142.5(9)
C47 C15 C16 C12 -142.1(9)
C14 C15 C16 C12 0.1(10)
C12 C16 C17 C25 139.1(10)
C15 C16 C17 C25 1.5(14)
C12 C16 C17 C18 -1.7(14)
C15 C16 C17 C18 -139.3(9)
C16 C17 C18 C19 2.8(13)
C25 C17 C18 C19 -142.7(9)
C16 C17 C18 C23 143.0(9)
C25 C17 C18 C23 -2.4(10)
C23 C18 C19 C20 1.0(13)
C17 C18 C19 C20 137.0(9)
C23 C18 C19 C11 -138.4(9)
C17 C18 C19 C11 -2.4(13)
C12 C11 C19 C18 1.2(13)
C10 C11 C19 C18 142.5(9)
C12 C11 C19 C20 -142.7(8)
C10 C11 C19 C20 -1.4(10)
C18 C19 C20 C21 -0.5(13)
C11 C19 C20 C21 142.2(9)
C18 C19 C20 C58 -141.9(9)
C11 C19 C20 C58 0.8(10)
C19 C20 C21 C22 0.3(14)
C58 C20 C21 C22 137.5(10)
C19 C20 C21 C57 -137.3(10)
C58 C20 C21 C57 -0.1(14)
C20 C21 C22 C23 -0.6(14)
C57 C21 C22 C23 141.2(9)
C20 C21 C22 C33 -142.6(9)
C57 C21 C22 C33 -0.8(11)
C21 C22 C23 C18 1.1(14)
C33 C22 C23 C18 138.7(10)
C21 C22 C23 C24 -137.8(11)
C33 C22 C23 C24 -0.2(15)
C19 C18 C23 C22 -1.3(13)
C17 C18 C23 C22 -142.0(9)
C19 C18 C23 C24 142.3(9)
C17 C18 C23 C24 1.6(11)
C22 C23 C24 C29 0.0(16)
C18 C23 C24 C29 -143.1(10)
C22 C23 C24 C25 143.0(10)
C18 C23 C24 C25 -0.1(11)
C29 C24 C25 C26 -0.8(15)
C23 C24 C25 C26 -142.3(10)
C29 C24 C25 C17 140.1(10)
C23 C24 C25 C17 -1.4(11)
C16 C17 C25 C26 -3.0(14)
C18 C17 C25 C26 142.5(9)
C16 C17 C25 C24 -143.0(10)
C18 C17 C25 C24 2.4(11)
C24 C25 C26 C27 -0.7(15)
C17 C25 C26 C27 -137.2(10)
C24 C25 C26 C47 139.0(10)
C17 C25 C26 C47 2.5(14)
C25 C26 C27 C28 1.5(15)
C47 C26 C27 C28 -141.5(10)
C25 C26 C27 C45 143.9(10)
C47 C26 C27 C45 1.0(11)
C26 C27 C28 C31 138.5(10)
C45 C27 C28 C31 0.7(14)
C26 C27 C28 C29 -0.7(15)
C45 C27 C28 C29 -138.5(10)
C25 C24 C29 C32 -138.0(11)
C23 C24 C29 C32 -0.4(16)
C25 C24 C29 C28 1.5(15)
C23 C24 C29 C28 139.1(10)
C27 C28 C29 C24 -0.7(15)
C31 C28 C29 C24 -144.3(10)
C27 C28 C29 C32 143.5(10)
C31 C28 C29 C32 -0.1(12)
C27 C28 C31 C43 -1.9(14)
C29 C28 C31 C43 141.6(9)
C27 C28 C31 C30 -142.1(10)
C29 C28 C31 C30 1.4(12)
C36 C30 C31 C43 -0.4(14)
C32 C30 C31 C43 -143.6(9)
C36 C30 C31 C28 141.2(10)
C32 C30 C31 C28 -2.0(11)
C24 C29 C32 C33 1.1(15)
C28 C29 C32 C33 -142.2(10)
C24 C29 C32 C30 142.1(10)
C28 C29 C32 C30 -1.1(11)
C36 C30 C32 C33 -0.6(14)
C31 C30 C32 C33 143.6(9)
C36 C30 C32 C29 -142.2(10)
C31 C30 C32 C29 1.9(11)
C29 C32 C33 C34 138.2(10)
C30 C32 C33 C34 1.3(14)
C29 C32 C33 C22 -1.3(15)
C30 C32 C33 C22 -138.2(10)
C23 C22 C33 C32 0.9(16)
C21 C22 C33 C32 143.2(10)
C23 C22 C33 C34 -142.7(10)
C21 C22 C33 C34 -0.4(11)
C32 C33 C34 C35 -2.5(15)
C22 C33 C34 C35 141.0(9)
C32 C33 C34 C57 -142.1(9)
C22 C33 C34 C57 1.4(11)
C33 C34 C35 C54 -138.3(10)
C57 C34 C35 C54 -2.5(14)
C33 C34 C35 C36 2.9(14)
C57 C34 C35 C36 138.7(10)
C31 C30 C36 C37 -0.7(13)
C32 C30 C36 C37 137.7(9)
C31 C30 C36 C35 -137.4(10)
C32 C30 C36 C35 1.1(15)
C34 C35 C36 C30 -2.2(14)
C54 C35 C36 C30 143.0(10)
C34 C35 C36 C37 -143.9(9)
C54 C35 C36 C37 1.3(10)
C30 C36 C37 C42 1.6(13)
C35 C36 C37 C42 144.0(9)
C30 C36 C37 C38 -143.7(9)
C35 C36 C37 C38 -1.3(10)
C42 C37 C38 C39 -4.8(14)
C36 C37 C38 C39 141.1(10)
C42 C37 C38 C54 -144.9(8)
C36 C37 C38 C54 0.9(10)
C37 C38 C39 C40 1.3(14)
C54 C38 C39 C40 137.5(9)
C37 C38 C39 C2 -155.9(9)
C54 C38 C39 C2 -19.7(15)
C70 C2 C39 C38 -104.7(11)
C3 C2 C39 C38 20.1(13)
C1 C2 C39 C38 150.0(10)
C70 C2 C39 C40 96.8(9)
C3 C2 C39 C40 -138.4(8)
C1 C2 C39 C40 -8.5(9)
C38 C39 C40 C41 3.0(13)
C2 C39 C40 C41 163.5(8)
C38 C39 C40 C60 -145.6(9)
C2 C39 C40 C60 15.0(11)
C60 C40 C41 C42 141.0(9)
C39 C40 C41 C42 -3.7(13)
C60 C40 C41 C53 4.4(14)
C39 C40 C41 C53 -140.3(9)
C38 C37 C42 C41 4.0(13)
C36 C37 C42 C41 -138.0(10)
C38 C37 C42 C43 140.6(9)
C36 C37 C42 C43 -1.3(13)
C40 C41 C42 C37 0.2(14)
C53 C41 C42 C37 141.4(9)
C40 C41 C42 C43 -139.6(9)
C53 C41 C42 C43 1.5(11)
C28 C31 C43 C44 2.3(14)
C30 C31 C43 C44 139.2(10)
C28 C31 C43 C42 -136.3(10)
C30 C31 C43 C42 0.6(13)
C37 C42 C43 C31 0.2(13)
C41 C42 C43 C31 141.2(9)
C37 C42 C43 C44 -142.5(9)
C41 C42 C43 C44 -1.5(11)
C31 C43 C44 C45 -1.6(14)
C42 C43 C44 C45 142.3(9)
C31 C43 C44 C53 -143.0(9)
C42 C43 C44 C53 0.9(10)
C43 C44 C45 C46 -135.3(10)
C53 C44 C45 C46 2.4(13)
C43 C44 C45 C27 0.5(14)
C53 C44 C45 C27 138.1(9)
C28 C27 C45 C44 -0.1(14)
C26 C27 C45 C44 -142.4(9)
C28 C27 C45 C46 140.6(9)
C26 C27 C45 C46 -1.7(11)
C44 C45 C46 C48 -2.3(14)
C27 C45 C46 C48 -141.8(9)
C44 C45 C46 C47 141.2(10)
C27 C45 C46 C47 1.8(11)
C14 C15 C47 C46 1.8(15)
C16 C15 C47 C46 138.3(10)
C14 C15 C47 C26 -137.2(10)
C16 C15 C47 C26 -0.7(14)
C48 C46 C47 C15 -1.5(15)
C45 C46 C47 C15 -145.5(10)
C48 C46 C47 C26 142.9(10)
C45 C46 C47 C26 -1.2(11)
C25 C26 C47 C15 -0.7(15)
C27 C26 C47 C15 143.5(9)
C25 C26 C47 C46 -144.1(9)
C27 C26 C47 C46 0.1(11)
C45 C46 C48 C49 139.4(9)
C47 C46 C48 C49 0.2(14)
C45 C46 C48 C52 2.7(14)
C47 C46 C48 C52 -136.5(10)
C15 C14 C49 C50 138.6(10)
C13 C14 C49 C50 -0.2(14)
C15 C14 C49 C48 -0.5(14)
C13 C14 C49 C48 -139.3(10)
C46 C48 C49 C14 0.8(14)
C52 C48 C49 C14 142.1(9)
C46 C48 C49 C50 -142.9(10)
C52 C48 C49 C50 -1.6(11)
C8 C7 C50 C49 -4.4(14)
C6 C7 C50 C49 -149.0(9)
C8 C7 C50 C51 135.3(10)
C6 C7 C50 C51 -9.3(15)
C14 C49 C50 C7 1.9(14)
C48 C49 C50 C7 144.6(9)
C14 C49 C50 C51 -142.1(9)
C48 C49 C50 C51 0.7(11)
C7 C50 C51 C60 -2.7(15)
C49 C50 C51 C60 141.4(10)
C7 C50 C51 C52 -143.5(9)
C49 C50 C51 C52 0.6(11)
C60 C51 C52 C53 4.1(13)
C50 C51 C52 C53 145.3(9)
C60 C51 C52 C48 -142.8(9)
C50 C51 C52 C48 -1.6(11)
C46 C48 C52 C53 -3.5(14)
C49 C48 C52 C53 -145.3(9)
C46 C48 C52 C51 143.8(9)
C49 C48 C52 C51 2.0(11)
C51 C52 C53 C41 -3.2(13)
C48 C52 C53 C41 140.0(9)
C51 C52 C53 C44 -139.6(9)
C48 C52 C53 C44 3.6(13)
C40 C41 C53 C52 -1.0(13)
C42 C41 C53 C52 -142.1(9)
C40 C41 C53 C44 140.3(9)
C42 C41 C53 C44 -0.9(10)
C45 C44 C53 C52 -3.1(14)
C43 C44 C53 C52 140.1(9)
C45 C44 C53 C41 -143.2(9)
C43 C44 C53 C41 0.0(10)
C34 C35 C54 C55 1.1(15)
C36 C35 C54 C55 -142.8(9)
C34 C35 C54 C38 143.2(9)
C36 C35 C54 C38 -0.7(10)
C39 C38 C54 C55 1.9(14)
C37 C38 C54 C55 143.7(9)
C39 C38 C54 C35 -141.9(9)
C37 C38 C54 C35 -0.1(10)
C35 C54 C55 C56 2.2(13)
C38 C54 C55 C56 -135.6(9)
C35 C54 C55 C3 151.8(10)
C38 C54 C55 C3 13.9(14)
C4 C3 C55 C54 -128.9(10)
C61 C3 C55 C54 118.7(10)
C2 C3 C55 C54 -12.0(13)
C4 C3 C55 C56 22.0(9)
C61 C3 C55 C56 -90.4(9)
C2 C3 C55 C56 138.9(8)
C54 C55 C56 C57 -4.2(14)
C3 C55 C56 C57 -158.3(9)
C54 C55 C56 C59 140.0(9)
C3 C55 C56 C59 -14.0(11)
C55 C56 C57 C34 2.9(15)
C59 C56 C57 C34 -136.7(10)
C55 C56 C57 C21 142.0(10)
C59 C56 C57 C21 2.4(15)
C35 C34 C57 C56 0.5(14)
C33 C34 C57 C56 141.9(10)
C35 C34 C57 C21 -143.2(10)
C33 C34 C57 C21 -1.8(12)
C20 C21 C57 C56 -0.1(15)
C22 C21 C57 C56 -142.0(10)
C20 C21 C57 C34 143.5(9)
C22 C21 C57 C34 1.6(12)
C9 C10 C58 C59 1.2(14)
C11 C10 C58 C59 -142.5(9)
C9 C10 C58 C20 142.6(9)
C11 C10 C58 C20 -1.0(10)
C21 C20 C58 C59 -2.1(14)
C19 C20 C58 C59 139.9(9)
C21 C20 C58 C10 -141.8(9)
C19 C20 C58 C10 0.2(10)
C10 C58 C59 C4 -1.9(14)
C20 C58 C59 C4 -138.0(10)
C10 C58 C59 C56 140.3(10)
C20 C58 C59 C56 4.3(13)
C5 C4 C59 C58 0.8(14)
C3 C4 C59 C58 162.5(9)
C5 C4 C59 C56 -144.9(9)
C3 C4 C59 C56 16.8(11)
C57 C56 C59 C58 -4.5(13)
C55 C56 C59 C58 -149.3(8)
C57 C56 C59 C4 143.3(9)
C55 C56 C59 C4 -1.6(11)
C52 C51 C60 C40 -0.7(13)
C50 C51 C60 C40 -136.7(9)
C52 C51 C60 C1 154.8(9)
C50 C51 C60 C1 18.8(16)
C41 C40 C60 C51 -3.6(13)
C39 C40 C60 C51 144.6(9)
C41 C40 C60 C1 -162.9(9)
C39 C40 C60 C1 -14.8(11)
C64 C1 C60 C51 101.6(11)
C6 C1 C60 C51 -19.7(14)
C2 C1 C60 C51 -148.5(10)
C64 C1 C60 C40 -100.9(9)
C6 C1 C60 C40 137.9(8)
C2 C1 C60 C40 9.0(10)
C4 C3 C61 C63 58.5(11)
C55 C3 C61 C63 164.7(8)
C2 C3 C61 C63 -64.6(10)
C4 C3 C61 C62 -65.9(11)
C55 C3 C61 C62 40.3(11)
C2 C3 C61 C62 171.0(8)
C60 C1 C64 C69 111.2(10)
C6 C1 C64 C69 -128.8(9)
C2 C1 C64 C69 -0.4(11)
C60 C1 C64 C65 -64.7(11)
C6 C1 C64 C65 55.3(12)
C2 C1 C64 C65 -176.3(9)
C69 C64 C65 N66 -122(12)
C1 C64 C65 N66 53(12)
C65 C64 C69 C70 172.7(9)
C1 C64 C69 C70 -3.2(12)
C65 C64 C69 C76 -8.5(16)
C1 C64 C69 C76 175.7(8)
C64 C69 C70 C71 -163.0(10)
C76 C69 C70 C71 18.1(15)
C64 C69 C70 C2 5.6(11)
C76 C69 C70 C2 -173.2(8)
C39 C2 C70 C71 57.9(12)
C3 C2 C70 C71 -66.4(12)
C1 C2 C70 C71 163.3(9)
C39 C2 C70 C69 -110.8(9)
C3 C2 C70 C69 124.9(8)
C1 C2 C70 C69 -5.4(10)
C69 C70 C71 C74 176.0(9)
C2 C70 C71 C74 8.8(15)
C69 C70 C71 C72 -6.7(16)
C2 C70 C71 C72 -173.8(9)
C74 C71 C72 N73 -1(6)
C70 C71 C74 N75 164(17)
C72 C71 C74 N75 -14(18)
C64 C69 C76 C81 48.7(14)
C70 C69 C76 C81 -132.7(11)
C64 C69 C76 C77 -124.5(11)
C70 C69 C76 C77 54.2(14)
C81 C76 C77 C78 2.6(15)
C69 C76 C77 C78 176.1(9)
C76 C77 C78 C79 -0.8(16)
C84 N82 C79 C80 174.6(11)
C83 N82 C79 C80 -9.3(17)
C84 N82 C79 C78 -4.5(16)
C83 N82 C79 C78 171.5(12)
C77 C78 C79 N82 178.9(10)
C77 C78 C79 C80 -0.3(15)
N82 C79 C80 C81 -179.7(10)
C78 C79 C80 C81 -0.5(16)
C79 C80 C81 C76 2.5(16)
C77 C76 C81 C80 -3.4(15)
C69 C76 C81 C80 -176.8(10)
C91 C86 C87 C88 -0.3(19)
Cl85 C86 C87 C88 179.9(9)
C86 C87 C88 C89 0.5(19)
C87 C88 C89 C90 0.2(19)
C88 C89 C90 C91 -1(2)
C87 C86 C91 C90 -0.5(19)
Cl85 C86 C91 C90 179.3(10)
C89 C90 C91 C86 1(2)
C99 C94 C95 C96 0.0
Cl93 C94 C95 C96 -176.8(11)
C94 C95 C96 C97 0.0
C95 C96 C97 C98 0.0
C96 C97 C98 C99 0.0
C97 C98 C99 C94 0.0
C95 C94 C99 C98 0.0
Cl93 C94 C99 C98 176.8(11)
C105 C100 C101 C102 0.0
Cl92 C100 C101 C102 -178.3(12)
C100 C101 C102 C103 0.0
C101 C102 C103 C104 0.0
C102 C103 C104 C105 0.0
C103 C104 C105 C100 0.0
C101 C100 C105 C104 0.0
Cl92 C100 C105 C104 178.4(11)
